data_7132369
loop_
_publ_author_name
'Kawamoto, Yuichiro'
'Nishitani, Ayaka'
'Yoshimura, Yukari'
'Kobayashi, Toyoharu'
'Ito, Hisanaka'

_publ_section_title
;
 Total synthesis of highly oxygenated phomopsol B <i>via</i> acid-induced
 etherification to construct a bridged structure.
;
_journal_issue 1
_journal_name_full 'Chemical communications (Cambridge, England)'
_journal_page_first 95
_journal_page_last 97
_journal_paper_doi 10.1039/d3cc05130g
_journal_volume 60
_journal_year 2023
_chemical_formula_moiety 'C17 H26 O5 Si'
_chemical_formula_sum 'C17 H26 O5 Si'
_chemical_formula_weight 338.47
_space_group_crystal_system triclinic
_space_group_IT_number 2
_space_group_name_Hall '-P 1'
_space_group_name_H-M_alt 'P -1'
_atom_sites_solution_hydrogens geom
_atom_sites_solution_primary dual
_audit_creation_date 2022-05-23
_audit_creation_method
;
Olex2 1.5
(compiled 2022.04.07 svn.rca3783a0 for OlexSys, GUI svn.r6498)
;
_audit_update_record
;
2023-10-02 deposited with the CCDC.	2023-11-14 downloaded from the CCDC.
;
_cell_angle_alpha 98.4750(10)
_cell_angle_beta 107.9440(10)
_cell_angle_gamma 106.4410(10)
_cell_formula_units_Z 2
_cell_length_a 7.9252(8)
_cell_length_b 9.8381(9)
_cell_length_c 12.6943(12)
_cell_measurement_reflns_used 6161
_cell_measurement_temperature 90
_cell_measurement_theta_max 28.99
_cell_measurement_theta_min 2.23
_cell_volume 872.76(15)
_computing_cell_refinement 'SAINT V8.40B (2016)'
_computing_data_reduction 'SAINT V8.40B (2016)'
_computing_molecular_graphics 'Olex2 1.5 (Dolomanov et al., 2009)'
_computing_publication_material 'Olex2 1.5 (Dolomanov et al., 2009)'
_computing_structure_refinement 'XL  (Sheldrick, 2008)'
_computing_structure_solution 'SHELXT 2018/2 (Sheldrick, 2018)'
_diffrn_ambient_temperature 90
_diffrn_detector 'CCD area detector'
_diffrn_detector_area_resol_mean 8.333
_diffrn_detector_type 'Bruker SMART APEX II CCD area detector'
_diffrn_measured_fraction_theta_full 0.996
_diffrn_measured_fraction_theta_max 0.910
_diffrn_measurement_device 'three-circle diffractometer'
_diffrn_measurement_device_type 'Bruker SMART APEX II CCD area detector'
_diffrn_measurement_method '\f and \w scans'
_diffrn_radiation_collimation '0.5 mm  '
_diffrn_radiation_monochromator 'Bruker Helios multilayered confocal mirror'
_diffrn_radiation_probe x-ray
_diffrn_radiation_type MoK\a
_diffrn_radiation_wavelength 0.71073
_diffrn_radiation_xray_symbol K-L~3~
_diffrn_reflns_av_R_equivalents 0.0236
_diffrn_reflns_av_unetI/netI 0.0273
_diffrn_reflns_Laue_measured_fraction_full 0.996
_diffrn_reflns_Laue_measured_fraction_max 0.910
_diffrn_reflns_limit_h_max 10
_diffrn_reflns_limit_h_min -10
_diffrn_reflns_limit_k_max 13
_diffrn_reflns_limit_k_min -13
_diffrn_reflns_limit_l_max 17
_diffrn_reflns_limit_l_min -16
_diffrn_reflns_number 10735
_diffrn_reflns_point_group_measured_fraction_full 0.996
_diffrn_reflns_point_group_measured_fraction_max 0.910
_diffrn_reflns_theta_full 25.242
_diffrn_reflns_theta_max 29.178
_diffrn_reflns_theta_min 1.745
_diffrn_source 'rotating-anode X-ray tube'
_diffrn_source_current 24.0
_diffrn_source_power 1.2
_diffrn_source_target Mo
_diffrn_source_type 'Bruker TXS fine-focus Turbo X-ray Source'
_diffrn_source_voltage 50.0
_diffrn_standards_number 0
_exptl_absorpt_coefficient_mu 0.157
_exptl_absorpt_correction_T_max 0.9946
_exptl_absorpt_correction_T_min 0.9374
_exptl_absorpt_correction_type numerical
_exptl_absorpt_process_details
;
SADABS-2016/2 (Bruker,2016/2) was used for absorption correction.
wR2(int) was 0.0712 before and 0.0345 after correction.
The Ratio of minimum to maximum transmission is 0.9425.
The \l/2 correction factor is Not present.
;
_exptl_crystal_colour colourless
_exptl_crystal_colour_primary colourless
_exptl_crystal_density_diffrn 1.288
_exptl_crystal_description block
_exptl_crystal_F_000 364
_exptl_crystal_recrystallization_method
'Single crystals  were grown from vapour diffusion of pentane in chloroform solvent at room temperature'
_exptl_crystal_size_max 0.288
_exptl_crystal_size_mid 0.236
_exptl_crystal_size_min 0.221
_refine_diff_density_max 0.840
_refine_diff_density_min -0.218
_refine_diff_density_rms 0.055
_refine_ls_extinction_method none
_refine_ls_goodness_of_fit_ref 1.039
_refine_ls_hydrogen_treatment constr
_refine_ls_matrix_type full
_refine_ls_number_parameters 215
_refine_ls_number_reflns 4301
_refine_ls_number_restraints 191
_refine_ls_restrained_S_all 1.021
_refine_ls_R_factor_all 0.0402
_refine_ls_R_factor_gt 0.0369
_refine_ls_shift/su_max 0.000
_refine_ls_shift/su_mean 0.000
_refine_ls_structure_factor_coef Fsqd
_refine_ls_weighting_details 'w=1/[\s^2^(Fo^2^)+(0.0514P)^2^+0.4171P] where P=(Fo^2^+2Fc^2^)/3'
_refine_ls_weighting_scheme calc
_refine_ls_wR_factor_gt 0.0974
_refine_ls_wR_factor_ref 0.0998
_reflns_Friedel_coverage 0.000
_reflns_number_gt 3963
_reflns_number_total 4301
_reflns_threshold_expression 'I > 2\s(I)'
_cod_data_source_file d3cc05130g2.cif
_cod_data_source_block na-1-66-2
_cod_depositor_comments 'Adding full bibliography for 7132369.cif.'
_cod_original_cell_volume 872.76(14)
_cod_database_code 7132369
_shelx_shelxl_version_number 2018/3
_shelx_space_group_comment
;
The symmetry employed for this shelxl refinement is uniquely defined
by the following loop, which should always be used as a source of
symmetry information in preference to the above space-group names.
They are only intended as comments.
;
_shelx_estimated_absorpt_t_max 0.966
_shelx_estimated_absorpt_t_min 0.956
_olex2_refinement_description
;
1. Fixed Uiso
 At 1.2 times of:
  All C(H) groups, All C(H,H) groups
 At 1.5 times of:
  All C(H,H,H) groups, All O(H) groups
2. Rigid body (RIGU) restrains
 C3, C7, C15, C2, O3, C1, C17, C5, C9, C4, C14, O5, C16, Si1, C6, C10, C8, C11,
  O1, C12, O4, C13, O2
 with sigma for 1-2 distances of 0.001 and sigma for 1-3 distances of 0.001
3.a Ternary CH refined with riding coordinates:
 C8(H8), C9(H9)
3.b Secondary CH2 refined with riding coordinates:
 C10(H10A,H10B), C11(H11A,H11B)
3.c Aromatic/amide H refined with riding coordinates:
 C3(H3), C4(H4), C5(H5)
3.d Idealised Me refined as rotating group:
 C12(H12A,H12B,H12C), C13(H13A,H13B,H13C), C15(H15A,H15B,H15C), C16(H16A,H16B,
 H16C), C17(H17A,H17B,H17C)
3.e Idealised tetrahedral OH refined as rotating group:
 O2(H2), O3(H3A)
;
_olex2_exptl_crystal_mounting_method 'The crystal was mounted on a MiTeGEN MicroMounts in  perfluoropolyether oil'
_olex2_submission_special_instructions 'No special instructions were received'

loop_
_space_group_symop_operation_xyz
'x, y, z'
'-x, -y, -z'

loop_
_atom_site_label
_atom_site_type_symbol
_atom_site_fract_x
_atom_site_fract_y
_atom_site_fract_z
_atom_site_U_iso_or_equiv
_atom_site_adp_type
_atom_site_occupancy
_atom_site_site_symmetry_order
_atom_site_calc_flag
_atom_site_refinement_flags_posn
_atom_site_refinement_flags_adp
_atom_site_refinement_flags_occupancy
_atom_site_disorder_assembly
_atom_site_disorder_group
C1 C 0.41958(16) 0.32816(12) 0.65413(10) 0.0114(2) Uani 1 1 d . . . . .
C2 C 0.69958(16) 0.31042(13) 0.78648(10) 0.0130(2) Uani 1 1 d . . . . .
C3 C 0.82504(18) 0.34150(14) 0.89825(11) 0.0166(2) Uani 1 1 d . . . . .
H3 H 0.809448 0.397868 0.959736 0.020 Uiso 1 1 calc R U . . .
C4 C 0.97404(18) 0.28846(14) 0.91844(11) 0.0181(2) Uani 1 1 d . . . . .
H4 H 1.061917 0.310194 0.994439 0.022 Uiso 1 1 calc R U . . .
C5 C 0.99654(17) 0.20413(14) 0.82920(11) 0.0168(2) Uani 1 1 d . . . . .
H5 H 1.099961 0.169732 0.844064 0.020 Uiso 1 1 calc R U . . .
C6 C 0.86620(16) 0.17039(13) 0.71771(10) 0.0134(2) Uani 1 1 d . . . . .
C7 C 0.71769(16) 0.22575(12) 0.69440(10) 0.0118(2) Uani 1 1 d . . . . .
C8 C 0.57460(16) 0.20017(12) 0.57626(10) 0.0114(2) Uani 1 1 d . . . . .
H8 H 0.622469 0.172965 0.514915 0.014 Uiso 1 1 calc R U . . .
C9 C 0.52323(16) 0.33838(12) 0.57007(10) 0.0112(2) Uani 1 1 d . . . . .
H9 H 0.637304 0.429570 0.596546 0.013 Uiso 1 1 calc R U . . .
C10 C 0.30123(17) 0.16412(13) 0.61878(11) 0.0150(2) Uani 1 1 d . . . . .
H10A H 0.294953 0.128626 0.686999 0.018 Uiso 1 1 calc R U . . .
H10B H 0.170826 0.145882 0.566256 0.018 Uiso 1 1 calc R U . . .
C11 C 0.30010(16) 0.42437(12) 0.65398(10) 0.0131(2) Uani 1 1 d . . . . .
H11A H 0.198369 0.396461 0.577600 0.016 Uiso 1 1 calc R U . . .
H11B H 0.239966 0.408645 0.711063 0.016 Uiso 1 1 calc R U . . .
C12 C 0.47973(19) 0.63829(16) 0.92282(11) 0.0213(3) Uani 1 1 d . . . . .
H12A H 0.594990 0.613737 0.937752 0.032 Uiso 1 1 calc R U . . .
H12B H 0.373019 0.550953 0.912880 0.032 Uiso 1 1 calc R U . . .
H12C H 0.497164 0.715557 0.987659 0.032 Uiso 1 1 calc R U . . .
C13 C 0.6338(2) 0.86420(15) 0.80210(13) 0.0250(3) Uani 1 1 d . . . . .
H13A H 0.659060 0.944041 0.867357 0.038 Uiso 1 1 calc R U . . .
H13B H 0.603761 0.897107 0.731591 0.038 Uiso 1 1 calc R U . . .
H13C H 0.746001 0.835989 0.813595 0.038 Uiso 1 1 calc R U . . .
C14 C 0.20446(17) 0.74743(13) 0.75585(10) 0.0138(2) Uani 1 1 d . . . . .
C15 C 0.1543(2) 0.78285(16) 0.63796(12) 0.0220(3) Uani 1 1 d . . . . .
H15A H 0.039293 0.808017 0.621188 0.033 Uiso 1 1 calc R U . . .
H15B H 0.132691 0.697079 0.578616 0.033 Uiso 1 1 calc R U . . .
H15C H 0.258919 0.865946 0.639248 0.033 Uiso 1 1 calc R U . . .
C16 C 0.2347(2) 0.88192(15) 0.84832(12) 0.0232(3) Uani 1 1 d . . . . .
H16A H 0.338859 0.965790 0.850095 0.035 Uiso 1 1 calc R U . . .
H16B H 0.265782 0.859808 0.923285 0.035 Uiso 1 1 calc R U . . .
H16C H 0.118658 0.905669 0.830390 0.035 Uiso 1 1 calc R U . . .
C17 C 0.03720(18) 0.61865(15) 0.75205(12) 0.0207(3) Uani 1 1 d . . . . .
H17A H -0.075101 0.647132 0.737908 0.031 Uiso 1 1 calc R U . . .
H17B H 0.068436 0.592504 0.825453 0.031 Uiso 1 1 calc R U . . .
H17C H 0.011491 0.534116 0.690347 0.031 Uiso 1 1 calc R U . . .
O1 O 0.55758(12) 0.36904(9) 0.76998(7) 0.01473(18) Uani 1 1 d . . . . .
O2 O 0.89299(12) 0.08436(10) 0.63401(8) 0.0186(2) Uani 1 1 d . . . . .
H2 H 0.788134 0.035962 0.581173 0.028 Uiso 1 1 calc R U . . .
O3 O 0.39157(12) 0.32541(10) 0.46122(7) 0.01484(18) Uani 1 1 d . . . . .
H3A H 0.449871 0.354570 0.419017 0.022 Uiso 1 1 calc R U . . .
O4 O 0.39606(12) 0.09006(9) 0.56154(7) 0.01302(17) Uani 1 1 d . . . . .
O5 O 0.41267(12) 0.57573(9) 0.68070(7) 0.01316(17) Uani 1 1 d . . . . .
Si1 Si 0.43041(4) 0.70403(3) 0.79027(3) 0.01146(9) Uani 1 1 d . . . . .

loop_
_atom_site_aniso_label
_atom_site_aniso_U_11
_atom_site_aniso_U_22
_atom_site_aniso_U_33
_atom_site_aniso_U_23
_atom_site_aniso_U_13
_atom_site_aniso_U_12
C1 0.0125(5) 0.0105(5) 0.0126(5) 0.0031(4) 0.0057(4) 0.0052(4)
C2 0.0135(5) 0.0120(5) 0.0171(5) 0.0062(4) 0.0075(4) 0.0062(4)
C3 0.0184(6) 0.0178(6) 0.0146(5) 0.0040(4) 0.0065(4) 0.0075(5)
C4 0.0167(6) 0.0193(6) 0.0162(5) 0.0058(5) 0.0031(4) 0.0059(5)
C5 0.0136(5) 0.0173(6) 0.0221(6) 0.0076(5) 0.0064(4) 0.0081(5)
C6 0.0121(5) 0.0107(5) 0.0191(5) 0.0040(4) 0.0079(4) 0.0038(4)
C7 0.0115(5) 0.0102(5) 0.0148(5) 0.0041(4) 0.0058(4) 0.0038(4)
C8 0.0106(5) 0.0100(5) 0.0145(5) 0.0026(4) 0.0062(4) 0.0037(4)
C9 0.0117(5) 0.0106(5) 0.0124(5) 0.0037(4) 0.0051(4) 0.0044(4)
C10 0.0174(6) 0.0107(5) 0.0221(6) 0.0043(4) 0.0132(5) 0.0061(4)
C11 0.0132(5) 0.0103(5) 0.0178(5) 0.0028(4) 0.0075(4) 0.0056(4)
C12 0.0227(6) 0.0299(7) 0.0159(6) 0.0082(5) 0.0071(5) 0.0150(6)
C13 0.0204(6) 0.0167(6) 0.0336(8) -0.0009(5) 0.0143(6) -0.0010(5)
C14 0.0158(5) 0.0128(5) 0.0165(5) 0.0051(4) 0.0074(4) 0.0079(4)
C15 0.0272(7) 0.0251(7) 0.0212(6) 0.0119(5) 0.0094(5) 0.0165(6)
C16 0.0264(7) 0.0208(6) 0.0258(7) 0.0013(5) 0.0117(5) 0.0135(5)
C17 0.0137(6) 0.0208(6) 0.0301(7) 0.0091(5) 0.0098(5) 0.0068(5)
O1 0.0179(4) 0.0177(4) 0.0125(4) 0.0032(3) 0.0058(3) 0.0119(3)
O2 0.0126(4) 0.0201(5) 0.0215(5) -0.0015(4) 0.0052(3) 0.0081(4)
O3 0.0150(4) 0.0185(4) 0.0133(4) 0.0071(3) 0.0056(3) 0.0072(3)
O4 0.0123(4) 0.0092(4) 0.0189(4) 0.0018(3) 0.0084(3) 0.0036(3)
O5 0.0161(4) 0.0101(4) 0.0167(4) 0.0044(3) 0.0088(3) 0.0062(3)
Si1 0.01136(16) 0.01067(16) 0.01308(16) 0.00245(12) 0.00538(12) 0.00427(12)

loop_
_atom_type_symbol
_atom_type_description
_atom_type_scat_dispersion_real
_atom_type_scat_dispersion_imag
_atom_type_scat_source
C C 0.0033 0.0016 'International Tables Vol C Tables 4.2.6.8 and 6.1.1.4'
H H 0.0000 0.0000 'International Tables Vol C Tables 4.2.6.8 and 6.1.1.4'
O O 0.0106 0.0060 'International Tables Vol C Tables 4.2.6.8 and 6.1.1.4'
Si Si 0.0817 0.0704 'International Tables Vol C Tables 4.2.6.8 and 6.1.1.4'

loop_
_geom_angle_atom_site_label_1
_geom_angle_atom_site_label_2
_geom_angle_atom_site_label_3
_geom_angle
_geom_angle_site_symmetry_1
_geom_angle_site_symmetry_3
_geom_angle_publ_flag
C9 C1 C10 102.12(9) . . ?
C11 C1 C9 116.46(10) . . ?
C11 C1 C10 112.46(10) . . ?
O1 C1 C9 109.06(9) . . ?
O1 C1 C10 110.39(9) . . ?
O1 C1 C11 106.32(9) . . ?
C3 C2 C7 121.84(11) . . ?
O1 C2 C3 116.70(10) . . ?
O1 C2 C7 121.44(10) . . ?
C2 C3 H3 120.7 . . ?
C2 C3 C4 118.66(11) . . ?
C4 C3 H3 120.7 . . ?
C3 C4 H4 119.4 . . ?
C3 C4 C5 121.10(12) . . ?
C5 C4 H4 119.4 . . ?
C4 C5 H5 120.2 . . ?
C4 C5 C6 119.56(11) . . ?
C6 C5 H5 120.2 . . ?
C5 C6 C7 120.55(11) . . ?
O2 C6 C5 116.95(10) . . ?
O2 C6 C7 122.49(11) . . ?
C2 C7 C6 118.23(11) . . ?
C2 C7 C8 117.39(10) . . ?
C6 C7 C8 124.38(10) . . ?
C7 C8 H8 111.8 . . ?
C7 C8 C9 108.33(9) . . ?
C9 C8 H8 111.8 . . ?
O4 C8 C7 109.77(9) . . ?
O4 C8 H8 111.8 . . ?
O4 C8 C9 102.83(9) . . ?
C1 C9 H9 112.6 . . ?
C8 C9 C1 97.77(9) . . ?
C8 C9 H9 112.6 . . ?
O3 C9 C1 108.04(9) . . ?
O3 C9 C8 112.36(9) . . ?
O3 C9 H9 112.6 . . ?
C1 C10 H10A 110.5 . . ?
C1 C10 H10B 110.5 . . ?
H10A C10 H10B 108.7 . . ?
O4 C10 C1 106.13(9) . . ?
O4 C10 H10A 110.5 . . ?
O4 C10 H10B 110.5 . . ?
C1 C11 H11A 109.4 . . ?
C1 C11 H11B 109.4 . . ?
H11A C11 H11B 108.0 . . ?
O5 C11 C1 111.01(9) . . ?
O5 C11 H11A 109.4 . . ?
O5 C11 H11B 109.4 . . ?
H12A C12 H12B 109.5 . . ?
H12A C12 H12C 109.5 . . ?
H12B C12 H12C 109.5 . . ?
Si1 C12 H12A 109.5 . . ?
Si1 C12 H12B 109.5 . . ?
Si1 C12 H12C 109.5 . . ?
H13A C13 H13B 109.5 . . ?
H13A C13 H13C 109.5 . . ?
H13B C13 H13C 109.5 . . ?
Si1 C13 H13A 109.5 . . ?
Si1 C13 H13B 109.5 . . ?
Si1 C13 H13C 109.5 . . ?
C15 C14 Si1 109.53(8) . . ?
C16 C14 C15 109.12(10) . . ?
C16 C14 Si1 109.12(9) . . ?
C17 C14 C15 108.39(10) . . ?
C17 C14 C16 108.65(11) . . ?
C17 C14 Si1 111.99(8) . . ?
C14 C15 H15A 109.5 . . ?
C14 C15 H15B 109.5 . . ?
C14 C15 H15C 109.5 . . ?
H15A C15 H15B 109.5 . . ?
H15A C15 H15C 109.5 . . ?
H15B C15 H15C 109.5 . . ?
C14 C16 H16A 109.5 . . ?
C14 C16 H16B 109.5 . . ?
C14 C16 H16C 109.5 . . ?
H16A C16 H16B 109.5 . . ?
H16A C16 H16C 109.5 . . ?
H16B C16 H16C 109.5 . . ?
C14 C17 H17A 109.5 . . ?
C14 C17 H17B 109.5 . . ?
C14 C17 H17C 109.5 . . ?
H17A C17 H17B 109.5 . . ?
H17A C17 H17C 109.5 . . ?
H17B C17 H17C 109.5 . . ?
C2 O1 C1 116.40(9) . . ?
C6 O2 H2 109.5 . . ?
C9 O3 H3A 109.5 . . ?
C10 O4 C8 106.73(8) . . ?
C11 O5 Si1 123.83(7) . . ?
C12 Si1 C14 110.84(6) . . ?
C13 Si1 C12 111.14(7) . . ?
C13 Si1 C14 111.42(6) . . ?
O5 Si1 C12 109.57(5) . . ?
O5 Si1 C13 103.71(6) . . ?
O5 Si1 C14 109.93(5) . . ?

loop_
_geom_bond_atom_site_label_1
_geom_bond_atom_site_label_2
_geom_bond_distance
_geom_bond_site_symmetry_2
_geom_bond_publ_flag
C1 C9 1.5325(16) . ?
C1 C10 1.5349(16) . ?
C1 C11 1.5164(15) . ?
C1 O1 1.4512(14) . ?
C2 C3 1.3878(17) . ?
C2 C7 1.4018(16) . ?
C2 O1 1.3786(14) . ?
C3 H3 0.9500 . ?
C3 C4 1.3908(18) . ?
C4 H4 0.9500 . ?
C4 C5 1.3908(18) . ?
C5 H5 0.9500 . ?
C5 C6 1.3954(17) . ?
C6 C7 1.4018(16) . ?
C6 O2 1.3659(14) . ?
C7 C8 1.5092(16) . ?
C8 H8 1.0000 . ?
C8 C9 1.5316(16) . ?
C8 O4 1.4562(13) . ?
C9 H9 1.0000 . ?
C9 O3 1.4137(13) . ?
C10 H10A 0.9900 . ?
C10 H10B 0.9900 . ?
C10 O4 1.4540(13) . ?
C11 H11A 0.9900 . ?
C11 H11B 0.9900 . ?
C11 O5 1.4286(14) . ?
C12 H12A 0.9800 . ?
C12 H12B 0.9800 . ?
C12 H12C 0.9800 . ?
C12 Si1 1.8603(13) . ?
C13 H13A 0.9800 . ?
C13 H13B 0.9800 . ?
C13 H13C 0.9800 . ?
C13 Si1 1.8568(14) . ?
C14 C15 1.5443(17) . ?
C14 C16 1.5413(17) . ?
C14 C17 1.5350(17) . ?
C14 Si1 1.8936(12) . ?
C15 H15A 0.9800 . ?
C15 H15B 0.9800 . ?
C15 H15C 0.9800 . ?
C16 H16A 0.9800 . ?
C16 H16B 0.9800 . ?
C16 H16C 0.9800 . ?
C17 H17A 0.9800 . ?
C17 H17B 0.9800 . ?
C17 H17C 0.9800 . ?
O2 H2 0.8400 . ?
O3 H3A 0.8400 . ?
O5 Si1 1.6761(9) . ?

loop_
_geom_torsion_atom_site_label_1
_geom_torsion_atom_site_label_2
_geom_torsion_atom_site_label_3
_geom_torsion_atom_site_label_4
_geom_torsion
_geom_torsion_site_symmetry_1
_geom_torsion_site_symmetry_2
_geom_torsion_site_symmetry_3
_geom_torsion_site_symmetry_4
_geom_torsion_publ_flag
C1 C10 O4 C8 7.58(12) . . . . ?
C1 C11 O5 Si1 -122.69(9) . . . . ?
C2 C3 C4 C5 -0.90(19) . . . . ?
C2 C7 C8 C9 35.15(13) . . . . ?
C2 C7 C8 O4 -76.42(12) . . . . ?
C3 C2 C7 C6 0.77(18) . . . . ?
C3 C2 C7 C8 -179.33(11) . . . . ?
C3 C2 O1 C1 -176.03(10) . . . . ?
C3 C4 C5 C6 -0.86(19) . . . . ?
C4 C5 C6 C7 2.63(18) . . . . ?
C4 C5 C6 O2 -178.50(11) . . . . ?
C5 C6 C7 C2 -2.57(17) . . . . ?
C5 C6 C7 C8 177.55(11) . . . . ?
C6 C7 C8 C9 -144.97(11) . . . . ?
C6 C7 C8 O4 103.46(12) . . . . ?
C7 C2 C3 C4 0.94(18) . . . . ?
C7 C2 O1 C1 5.01(16) . . . . ?
C7 C8 C9 C1 -67.80(10) . . . . ?
C7 C8 C9 O3 178.99(9) . . . . ?
C7 C8 O4 C10 79.53(11) . . . . ?
C9 C1 C10 O4 23.13(11) . . . . ?
C9 C1 C11 O5 -59.25(13) . . . . ?
C9 C1 O1 C2 -44.55(12) . . . . ?
C9 C8 O4 C10 -35.60(11) . . . . ?
C10 C1 C9 C8 -42.59(10) . . . . ?
C10 C1 C9 O3 74.04(11) . . . . ?
C10 C1 C11 O5 -176.61(9) . . . . ?
C10 C1 O1 C2 66.88(12) . . . . ?
C11 C1 C9 C8 -165.50(10) . . . . ?
C11 C1 C9 O3 -48.87(13) . . . . ?
C11 C1 C10 O4 148.73(10) . . . . ?
C11 C1 O1 C2 -170.88(9) . . . . ?
C11 O5 Si1 C12 48.40(10) . . . . ?
C11 O5 Si1 C13 167.13(9) . . . . ?
C11 O5 Si1 C14 -73.64(10) . . . . ?
C15 C14 Si1 C12 -172.96(9) . . . . ?
C15 C14 Si1 C13 62.72(10) . . . . ?
C15 C14 Si1 O5 -51.67(10) . . . . ?
C16 C14 Si1 C12 67.65(10) . . . . ?
C16 C14 Si1 C13 -56.67(11) . . . . ?
C16 C14 Si1 O5 -171.07(8) . . . . ?
C17 C14 Si1 C12 -52.68(11) . . . . ?
C17 C14 Si1 C13 -177.00(9) . . . . ?
C17 C14 Si1 O5 68.60(10) . . . . ?
O1 C1 C9 C8 74.23(10) . . . . ?
O1 C1 C9 O3 -169.14(8) . . . . ?
O1 C1 C10 O4 -92.72(11) . . . . ?
O1 C1 C11 O5 62.47(12) . . . . ?
O1 C2 C3 C4 -178.01(11) . . . . ?
O1 C2 C7 C6 179.67(10) . . . . ?
O1 C2 C7 C8 -0.44(16) . . . . ?
O2 C6 C7 C2 178.62(11) . . . . ?
O2 C6 C7 C8 -1.26(18) . . . . ?
O4 C8 C9 C1 48.37(10) . . . . ?
O4 C8 C9 O3 -64.85(11) . . . . ?
